data_7035603
loop_
_publ_author_name
'Myers, Thomas W.'
'Sherbow, Tobias J.'
'Fettinger, James C.'
'Berben, Louise A.'

_publ_section_title
;
 Synthesis and characterization of bis(imino)pyridine complexes of
 divalent Mg and Zn.
;
_journal_issue 14
_journal_name_full 'Dalton transactions (Cambridge, England : 2003)'
_journal_page_first 5989
_journal_page_last 5998
_journal_paper_doi 10.1039/c5dt01541c
_journal_volume 45
_journal_year 2016
_chemical_formula_moiety 'C41 H59 Mg N3 O2'
_chemical_formula_sum 'C41 H59 Mg N3 O2'
_chemical_formula_weight 650.22
_space_group_crystal_system orthorhombic
_space_group_IT_number 43
_space_group_name_Hall 'F 2 -2d'
_space_group_name_H-M_alt 'F d d 2'
_symmetry_space_group_name_Hall 'F 2 -2d'
_symmetry_space_group_name_H-M 'F d d 2'
_atom_sites_solution_hydrogens geom
_audit_creation_method SHELXL-2014/7
_audit_update_record
;
2015-04-15 deposited with the CCDC.
2015-06-22 downloaded from the CCDC.
;
_cell_angle_alpha 90
_cell_angle_beta 90
_cell_angle_gamma 90
_cell_formula_units_Z 16
_cell_length_a 32.0684(10)
_cell_length_b 34.4149(11)
_cell_length_c 17.4423(6)
_cell_measurement_reflns_used 9688
_cell_measurement_temperature 90(2)
_cell_measurement_theta_max 72.33
_cell_measurement_theta_min 2.57
_cell_volume 19249.9(11)
_computing_cell_refinement 'SAINT (8.34a) (Bruker, 2013)'
_computing_data_collection 'Apex2 (2014.9-1) (Bruker, 2014)'
_computing_data_reduction 'SAINT (8.34a) (Bruker, 2013)'
_computing_molecular_graphics 'Bruker SHELXTL'
_computing_publication_material 'Bruker SHELXTL'
_computing_structure_refinement 'SHELXL-2014/7 (Sheldrick, 2014)'
_computing_structure_solution 'SHELXT (Sheldrick, 2014)'
_diffrn_ambient_temperature 90(2)
_diffrn_measured_fraction_theta_full 0.994
_diffrn_measured_fraction_theta_max 0.994
_diffrn_measurement_device_type 'Bruker APEX-II CCD'
_diffrn_measurement_method '\f and \w scans'
_diffrn_radiation_type CuK\a
_diffrn_radiation_wavelength 1.54178
_diffrn_reflns_av_R_equivalents 0.0172
_diffrn_reflns_av_unetI/netI 0.0188
_diffrn_reflns_Laue_measured_fraction_full 0.994
_diffrn_reflns_Laue_measured_fraction_max 0.994
_diffrn_reflns_limit_h_max 38
_diffrn_reflns_limit_h_min -38
_diffrn_reflns_limit_k_max 41
_diffrn_reflns_limit_k_min -41
_diffrn_reflns_limit_l_max 20
_diffrn_reflns_limit_l_min -20
_diffrn_reflns_number 25008
_diffrn_reflns_point_group_measured_fraction_full 0.981
_diffrn_reflns_point_group_measured_fraction_max 0.981
_diffrn_reflns_theta_full 67.679
_diffrn_reflns_theta_max 68.239
_diffrn_reflns_theta_min 4.815
_exptl_absorpt_coefficient_mu 0.537
_exptl_absorpt_correction_T_max 0.7536
_exptl_absorpt_correction_T_min 0.6741
_exptl_absorpt_correction_type multi-scan
_exptl_absorpt_process_details 'SADABS 2014/3 (Sheldrick, 2014)'
_exptl_crystal_colour Purple
_exptl_crystal_density_diffrn 0.897
_exptl_crystal_description Block
_exptl_crystal_F_000 5664
_exptl_crystal_size_max 0.524
_exptl_crystal_size_mid 0.334
_exptl_crystal_size_min 0.282
_refine_diff_density_max 0.199
_refine_diff_density_min -0.149
_refine_diff_density_rms 0.044
_refine_ls_abs_structure_details
; 
 Flack x determined using 3982 quotients [(I+)-(I-)]/[(I+)+(I-)] 
 (Parsons, Flack and Wagner, Acta Cryst. B69 (2013) 249-259). 
;
_refine_ls_abs_structure_Flack 0.001(11)
_refine_ls_extinction_method none
_refine_ls_goodness_of_fit_ref 1.066
_refine_ls_hydrogen_treatment constr
_refine_ls_matrix_type full
_refine_ls_number_parameters 434
_refine_ls_number_reflns 8629
_refine_ls_number_restraints 1
_refine_ls_restrained_S_all 1.066
_refine_ls_R_factor_all 0.0418
_refine_ls_R_factor_gt 0.0413
_refine_ls_shift/su_max 0.004
_refine_ls_shift/su_mean 0.000
_refine_ls_structure_factor_coef Fsqd
_refine_ls_weighting_details 'w=1/[\s^2^(Fo^2^)+(0.0798P)^2^+8.1852P] where P=(Fo^2^+2Fc^2^)/3'
_refine_ls_weighting_scheme calc
_refine_ls_wR_factor_gt 0.1171
_refine_ls_wR_factor_ref 0.1180
_reflns_Friedel_coverage 0.905
_reflns_Friedel_fraction_full 0.967
_reflns_Friedel_fraction_max 0.967
_reflns_number_gt 8493
_reflns_number_total 8629
_reflns_threshold_expression 'I > 2\s(I)'
_cod_data_source_file c5dt01541c1.cif
_cod_data_source_block TWM132FFMI_SQ
_cod_depositor_comments
;
The following automatic conversions were performed:

'_exptl_absorpt_correction_type' value 'Multi-scan' changed to
'multi-scan' according to
/usr/data/users/saulius/crontab/automatic-downloads/rss-feeds/RSC/lib/dictionaries/cif_core.dic
dictionary named 'cif_core.dic' version 2.4.2 from 2011-04-26.

Automatic conversion script
Id: cif_fix_values 3271 2015-04-21 07:52:19Z andrius 

 Adding full bibliography for 7035598--7035603.cif.
;
_cod_database_code 7035603
_shelx_shelxl_version_number 2014/7
_shelx_space_group_comment
; 
The symmetry employed for this shelxl refinement is uniquely defined 
by the following loop, which should always be used as a source of 
symmetry information in preference to the above space-group names. 
They are only intended as comments. 
;
_shelx_estimated_absorpt_t_min 0.766
_shelx_estimated_absorpt_t_max 0.863

loop_
_space_group_symop_operation_xyz
'x, y, z'
'-x, -y, z'
'x+1/4, -y+1/4, z+1/4'
'-x+1/4, y+1/4, z+1/4'
'x, y+1/2, z+1/2'
'-x, -y+1/2, z+1/2'
'x+1/4, -y+3/4, z+3/4'
'-x+1/4, y+3/4, z+3/4'
'x+1/2, y, z+1/2'
'-x+1/2, -y, z+1/2'
'x+3/4, -y+1/4, z+3/4'
'-x+3/4, y+1/4, z+3/4'
'x+1/2, y+1/2, z'
'-x+1/2, -y+1/2, z'
'x+3/4, -y+3/4, z+1/4'
'-x+3/4, y+3/4, z+1/4'

loop_
_atom_site_label
_atom_site_type_symbol
_atom_site_fract_x
_atom_site_fract_y
_atom_site_fract_z
_atom_site_U_iso_or_equiv
_atom_site_adp_type
_atom_site_occupancy
_atom_site_site_symmetry_order
_atom_site_calc_flag
_atom_site_refinement_flags_posn
_atom_site_refinement_flags_adp
Mg1 Mg 0.73441(2) 0.47189(2) 0.49176(4) 0.03854(17) Uani 1 1 d . .
C1 C 0.63609(7) 0.49984(7) 0.47208(18) 0.0517(6) Uani 1 1 d . .
N1 N 0.67958(6) 0.50662(6) 0.45937(12) 0.0447(4) Uani 1 1 d . .
O1 O 0.74944(6) 0.49266(5) 0.60017(10) 0.0513(4) Uani 1 1 d . .
C2 C 0.61256(8) 0.48075(8) 0.4148(2) 0.0631(8) Uani 1 1 d . .
N2 N 0.75757(6) 0.51397(5) 0.42354(12) 0.0407(4) Uani 1 1 d . .
O2 O 0.70610(5) 0.42254(5) 0.53602(11) 0.0471(4) Uani 1 1 d . .
C3 C 0.57104(9) 0.47159(9) 0.4308(3) 0.0769(10) Uani 1 1 d . .
H3 H 0.5551 0.4581 0.3934 0.092 Uiso 1 1 calc R U
N3 N 0.79424(5) 0.44897(5) 0.45833(11) 0.0393(4) Uani 1 1 d . .
C4 C 0.55287(9) 0.48154(10) 0.4987(3) 0.0912(15) Uani 1 1 d . .
H4 H 0.5246 0.4749 0.5082 0.109 Uiso 1 1 calc R U
C5 C 0.57534(10) 0.50100(10) 0.5530(3) 0.0786(11) Uani 1 1 d . .
H5 H 0.5622 0.5083 0.5997 0.094 Uiso 1 1 calc R U
C6 C 0.61766(9) 0.51056(8) 0.5414(2) 0.0617(7) Uani 1 1 d . .
C7 C 0.63132(10) 0.46949(9) 0.3384(2) 0.0695(8) Uani 1 1 d . .
H7 H 0.6584 0.4836 0.3326 0.083 Uiso 1 1 calc R U
C8 C 0.6402(2) 0.42677(13) 0.3348(4) 0.125(2) Uani 1 1 d . .
H8A H 0.6609 0.4200 0.3739 0.187 Uiso 1 1 calc R U
H8B H 0.6510 0.4201 0.2839 0.187 Uiso 1 1 calc R U
H8C H 0.6144 0.4123 0.3442 0.187 Uiso 1 1 calc R U
C9 C 0.60324(17) 0.48093(18) 0.2709(3) 0.1126(17) Uani 1 1 d . .
H9A H 0.6193 0.4799 0.2232 0.169 Uiso 1 1 calc R U
H9B H 0.5927 0.5074 0.2787 0.169 Uiso 1 1 calc R U
H9C H 0.5797 0.4628 0.2677 0.169 Uiso 1 1 calc R U
C10 C 0.64194(10) 0.53209(9) 0.60185(19) 0.0646(8) Uani 1 1 d . .
H10 H 0.6720 0.5254 0.5936 0.078 Uiso 1 1 calc R U
C11 C 0.63163(15) 0.52095(15) 0.6854(3) 0.0983(14) Uani 1 1 d . .
H11A H 0.6066 0.5349 0.7020 0.147 Uiso 1 1 calc R U
H11B H 0.6551 0.5280 0.7186 0.147 Uiso 1 1 calc R U
H11C H 0.6267 0.4929 0.6886 0.147 Uiso 1 1 calc R U
C12 C 0.63856(14) 0.57626(11) 0.5940(3) 0.0880(11) Uani 1 1 d . .
H12A H 0.6451 0.5839 0.5412 0.132 Uiso 1 1 calc R U
H12B H 0.6583 0.5887 0.6293 0.132 Uiso 1 1 calc R U
H12C H 0.6101 0.5845 0.6066 0.132 Uiso 1 1 calc R U
C13 C 0.68949(7) 0.53883(7) 0.41904(15) 0.0462(5) Uani 1 1 d . .
C14 C 0.65812(9) 0.56711(8) 0.3909(2) 0.0602(7) Uani 1 1 d . .
H14A H 0.6345 0.5680 0.4265 0.090 Uiso 1 1 calc R U
H14B H 0.6483 0.5591 0.3401 0.090 Uiso 1 1 calc R U
H14C H 0.6708 0.5929 0.3874 0.090 Uiso 1 1 calc R U
C15 C 0.73271(7) 0.54361(7) 0.39993(14) 0.0432(5) Uani 1 1 d . .
C16 C 0.74921(8) 0.57532(7) 0.35713(16) 0.0494(5) Uani 1 1 d . .
H16 H 0.7320 0.5962 0.3409 0.059 Uiso 1 1 calc R U
C17 C 0.79210(8) 0.57448(7) 0.33981(16) 0.0524(6) Uani 1 1 d . .
H17 H 0.8043 0.5959 0.3138 0.063 Uiso 1 1 calc R U
C18 C 0.81715(8) 0.54281(7) 0.36008(15) 0.0490(5) Uani 1 1 d . .
H18 H 0.8459 0.5422 0.3467 0.059 Uiso 1 1 calc R U
C19 C 0.79865(7) 0.51139(7) 0.40125(13) 0.0410(5) Uani 1 1 d . .
C20 C 0.81813(6) 0.47561(7) 0.42007(13) 0.0410(5) Uani 1 1 d . .
C21 C 0.86071(8) 0.46729(8) 0.39469(17) 0.0525(6) Uani 1 1 d . .
H21A H 0.8788 0.4642 0.4395 0.079 Uiso 1 1 calc R U
H21B H 0.8709 0.4888 0.3631 0.079 Uiso 1 1 calc R U
H21C H 0.8609 0.4433 0.3645 0.079 Uiso 1 1 calc R U
C22 C 0.81132(6) 0.41153(7) 0.47015(14) 0.0414(5) Uani 1 1 d . .
C23 C 0.79882(7) 0.38067(7) 0.42107(14) 0.0440(5) Uani 1 1 d . .
C24 C 0.81232(7) 0.34314(7) 0.43674(17) 0.0518(6) Uani 1 1 d . .
H24 H 0.8037 0.3224 0.4045 0.062 Uiso 1 1 calc R U
C25 C 0.83820(8) 0.33535(7) 0.49871(18) 0.0545(6) Uani 1 1 d . .
H25 H 0.8470 0.3095 0.5090 0.065 Uiso 1 1 calc R U
C26 C 0.85090(8) 0.36548(8) 0.54499(16) 0.0541(6) Uani 1 1 d . .
H26 H 0.8687 0.3601 0.5872 0.065 Uiso 1 1 calc R U
C27 C 0.83845(7) 0.40354(8) 0.53169(15) 0.0487(5) Uani 1 1 d . .
C28 C 0.77176(8) 0.38802(7) 0.35146(15) 0.0509(6) Uani 1 1 d . .
H28 H 0.7620 0.4156 0.3533 0.061 Uiso 1 1 calc R U
C29 C 0.79688(9) 0.38235(9) 0.27747(17) 0.0590(6) Uani 1 1 d . .
H29A H 0.8200 0.4009 0.2762 0.088 Uiso 1 1 calc R U
H29B H 0.7787 0.3867 0.2331 0.088 Uiso 1 1 calc R U
H29C H 0.8079 0.3558 0.2758 0.088 Uiso 1 1 calc R U
C30 C 0.73314(9) 0.36156(10) 0.3499(2) 0.0647(7) Uani 1 1 d . .
H30A H 0.7420 0.3343 0.3475 0.097 Uiso 1 1 calc R U
H30B H 0.7162 0.3677 0.3048 0.097 Uiso 1 1 calc R U
H30C H 0.7166 0.3657 0.3965 0.097 Uiso 1 1 calc R U
C31 C 0.85427(10) 0.43554(9) 0.58468(18) 0.0616(7) Uani 1 1 d . .
H31 H 0.8428 0.4610 0.5666 0.074 Uiso 1 1 calc R U
C32 C 0.90208(11) 0.43796(12) 0.5845(2) 0.0800(9) Uani 1 1 d . .
H32A H 0.9137 0.4135 0.6037 0.120 Uiso 1 1 calc R U
H32B H 0.9111 0.4594 0.6176 0.120 Uiso 1 1 calc R U
H32C H 0.9120 0.4425 0.5321 0.120 Uiso 1 1 calc R U
C33 C 0.83966(12) 0.42861(12) 0.6672(2) 0.0781(10) Uani 1 1 d . .
H33A H 0.8537 0.4056 0.6880 0.117 Uiso 1 1 calc R U
H33B H 0.8094 0.4245 0.6677 0.117 Uiso 1 1 calc R U
H33C H 0.8465 0.4513 0.6987 0.117 Uiso 1 1 calc R U
C34 C 0.73632(9) 0.48218(8) 0.67668(16) 0.0544(6) Uani 1 1 d . .
H34A H 0.7501 0.4579 0.6933 0.065 Uiso 1 1 calc R U
H34B H 0.7057 0.4784 0.6785 0.065 Uiso 1 1 calc R U
C35 C 0.74912(14) 0.51564(11) 0.7275(2) 0.0831(11) Uani 1 1 d . .
H35A H 0.7250 0.5327 0.7390 0.100 Uiso 1 1 calc R U
H35B H 0.7611 0.5061 0.7764 0.100 Uiso 1 1 calc R U
C36 C 0.78043(19) 0.53628(14) 0.6826(2) 0.1034(16) Uani 1 1 d . .
H36A H 0.7776 0.5646 0.6908 0.124 Uiso 1 1 calc R U
H36B H 0.8087 0.5283 0.6991 0.124 Uiso 1 1 calc R U
C37 C 0.77461(14) 0.52737(10) 0.6043(2) 0.0778(10) Uani 1 1 d . .
H37A H 0.8019 0.5230 0.5791 0.093 Uiso 1 1 calc R U
H37B H 0.7604 0.5491 0.5780 0.093 Uiso 1 1 calc R U
C38 C 0.66223(8) 0.41723(8) 0.5548(2) 0.0629(8) Uani 1 1 d . .
H38A H 0.6447 0.4194 0.5082 0.075 Uiso 1 1 calc R U
H38B H 0.6529 0.4369 0.5924 0.075 Uiso 1 1 calc R U
C39 C 0.65957(9) 0.37690(8) 0.5883(2) 0.0642(7) Uani 1 1 d . .
H39A H 0.6355 0.3744 0.6236 0.077 Uiso 1 1 calc R U
H39B H 0.6574 0.3569 0.5477 0.077 Uiso 1 1 calc R U
C40 C 0.70037(9) 0.37393(8) 0.63075(18) 0.0582(6) Uani 1 1 d . .
H40A H 0.7079 0.3465 0.6412 0.070 Uiso 1 1 calc R U
H40B H 0.6996 0.3885 0.6796 0.070 Uiso 1 1 calc R U
C41 C 0.73021(8) 0.39237(7) 0.57411(17) 0.0519(6) Uani 1 1 d . .
H41A H 0.7545 0.4037 0.6010 0.062 Uiso 1 1 calc R U
H41B H 0.7403 0.3729 0.5366 0.062 Uiso 1 1 calc R U

loop_
_atom_site_aniso_label
_atom_site_aniso_U_11
_atom_site_aniso_U_22
_atom_site_aniso_U_33
_atom_site_aniso_U_23
_atom_site_aniso_U_13
_atom_site_aniso_U_12
Mg1 0.0317(3) 0.0351(3) 0.0488(4) 0.0034(3) 0.0057(3) 0.0008(3)
C1 0.0341(11) 0.0421(12) 0.0790(17) 0.0147(11) 0.0024(10) 0.0020(9)
N1 0.0331(9) 0.0420(9) 0.0591(12) 0.0048(8) 0.0035(8) 0.0016(7)
O1 0.0531(9) 0.0516(10) 0.0491(9) -0.0013(7) 0.0096(8) -0.0070(7)
C2 0.0401(13) 0.0462(13) 0.103(2) 0.0158(14) -0.0041(14) -0.0043(10)
N2 0.0349(9) 0.0385(9) 0.0487(10) 0.0015(7) 0.0031(8) -0.0031(7)
O2 0.0358(8) 0.0407(8) 0.0648(10) 0.0094(7) 0.0080(7) 0.0004(6)
C3 0.0382(14) 0.0568(16) 0.136(3) 0.0266(18) -0.0057(17) -0.0030(12)
N3 0.0310(8) 0.0393(9) 0.0476(10) -0.0008(7) 0.0029(7) 0.0030(7)
C4 0.0343(14) 0.0623(18) 0.177(4) 0.041(3) 0.014(2) 0.0067(13)
C5 0.0469(16) 0.0617(17) 0.127(3) 0.0231(19) 0.0316(18) 0.0185(14)
C6 0.0437(14) 0.0508(14) 0.091(2) 0.0174(13) 0.0177(13) 0.0163(11)
C7 0.0541(15) 0.0582(16) 0.096(2) 0.0044(15) -0.0141(16) -0.0163(12)
C8 0.178(6) 0.069(3) 0.126(4) -0.003(3) 0.017(4) 0.017(3)
C9 0.095(3) 0.132(4) 0.111(4) 0.035(3) -0.023(3) -0.014(3)
C10 0.0564(16) 0.0604(16) 0.0770(19) 0.0066(14) 0.0224(14) 0.0215(13)
C11 0.094(3) 0.108(3) 0.092(3) 0.013(2) 0.041(2) 0.025(2)
C12 0.095(3) 0.063(2) 0.105(3) -0.0029(19) -0.008(2) 0.0230(18)
C13 0.0403(11) 0.0363(11) 0.0621(14) 0.0018(10) 0.0023(10) 0.0002(9)
C14 0.0475(14) 0.0472(13) 0.0860(19) 0.0115(13) 0.0009(13) 0.0000(11)
C15 0.0422(12) 0.0359(11) 0.0514(12) 0.0006(9) -0.0005(9) -0.0023(9)
C16 0.0499(13) 0.0400(11) 0.0582(14) 0.0052(10) -0.0003(10) -0.0034(10)
C17 0.0534(14) 0.0457(12) 0.0581(14) 0.0073(11) 0.0002(11) -0.0139(10)
C18 0.0433(12) 0.0503(13) 0.0535(13) -0.0001(10) 0.0047(10) -0.0098(10)
C19 0.0329(10) 0.0442(11) 0.0458(11) -0.0024(9) 0.0039(8) -0.0068(8)
C20 0.0303(10) 0.0463(12) 0.0464(12) -0.0050(9) 0.0010(9) -0.0029(8)
C21 0.0372(12) 0.0566(14) 0.0638(15) -0.0017(12) 0.0063(10) -0.0016(10)
C22 0.0286(9) 0.0445(11) 0.0511(12) 0.0003(9) 0.0035(8) 0.0017(8)
C23 0.0312(10) 0.0441(12) 0.0569(13) -0.0027(10) 0.0012(9) 0.0044(8)
C24 0.0408(11) 0.0446(12) 0.0699(16) -0.0050(11) -0.0010(11) 0.0037(9)
C25 0.0437(12) 0.0462(12) 0.0735(16) 0.0041(12) -0.0029(12) 0.0113(10)
C26 0.0410(12) 0.0589(14) 0.0622(15) -0.0008(11) -0.0068(11) 0.0139(10)
C27 0.0376(11) 0.0542(13) 0.0542(14) -0.0012(10) 0.0011(9) 0.0086(10)
C28 0.0457(12) 0.0461(12) 0.0609(15) -0.0075(11) -0.0085(11) 0.0052(10)
C29 0.0551(15) 0.0602(15) 0.0616(16) 0.0007(12) -0.0057(12) -0.0048(12)
C30 0.0429(13) 0.0782(19) 0.0731(18) -0.0045(15) -0.0086(12) -0.0023(12)
C31 0.0656(16) 0.0560(15) 0.0632(16) -0.0072(12) -0.0175(14) 0.0163(13)
C32 0.071(2) 0.091(2) 0.079(2) -0.0175(18) -0.0124(17) -0.0189(17)
C33 0.0647(18) 0.101(3) 0.0680(19) -0.0235(17) -0.0080(15) 0.0146(17)
C34 0.0604(15) 0.0534(14) 0.0493(13) 0.0014(11) 0.0109(11) 0.0046(11)
C35 0.108(3) 0.081(2) 0.061(2) -0.0151(16) 0.0264(18) -0.024(2)
C36 0.152(4) 0.097(3) 0.061(2) -0.0193(19) 0.018(2) -0.059(3)
C37 0.099(3) 0.073(2) 0.0619(19) -0.0123(15) 0.0133(17) -0.0367(19)
C38 0.0341(12) 0.0559(14) 0.099(2) 0.0230(15) 0.0104(13) -0.0017(10)
C39 0.0496(14) 0.0533(14) 0.090(2) 0.0163(14) 0.0145(14) -0.0035(11)
C40 0.0562(15) 0.0521(14) 0.0663(16) 0.0130(12) 0.0120(13) 0.0057(12)
C41 0.0417(12) 0.0433(12) 0.0706(16) 0.0076(11) 0.0094(11) 0.0063(9)

loop_
_atom_type_symbol
_atom_type_description
_atom_type_scat_dispersion_real
_atom_type_scat_dispersion_imag
_atom_type_scat_source
C C 0.0181 0.0091 'International Tables Vol C Tables 4.2.6.8 and 6.1.1.4'
H H 0.0000 0.0000 'International Tables Vol C Tables 4.2.6.8 and 6.1.1.4'
N N 0.0311 0.0180 'International Tables Vol C Tables 4.2.6.8 and 6.1.1.4'
O O 0.0492 0.0322 'International Tables Vol C Tables 4.2.6.8 and 6.1.1.4'
Mg Mg 0.1719 0.1771 'International Tables Vol C Tables 4.2.6.8 and 6.1.1.4'

loop_
_geom_angle_atom_site_label_1
_geom_angle_atom_site_label_2
_geom_angle_atom_site_label_3
_geom_angle
N2 Mg1 O2 165.65(9)
N2 Mg1 O1 101.81(8)
O2 Mg1 O1 92.54(8)
N2 Mg1 N3 77.02(8)
O2 Mg1 N3 100.99(7)
O1 Mg1 N3 99.54(8)
N2 Mg1 N1 75.68(8)
O2 Mg1 N1 100.98(7)
O1 Mg1 N1 103.43(8)
N3 Mg1 N1 147.26(8)
C6 C1 C2 120.6(3)
C6 C1 N1 120.3(3)
C2 C1 N1 119.1(3)
C13 N1 C1 116.33(19)
C13 N1 Mg1 113.05(15)
C1 N1 Mg1 130.59(15)
C37 O1 C34 108.9(2)
C37 O1 Mg1 117.35(17)
C34 O1 Mg1 133.39(16)
C3 C2 C1 118.3(3)
C3 C2 C7 119.8(3)
C1 C2 C7 122.0(2)
C15 N2 C19 121.6(2)
C15 N2 Mg1 120.14(15)
C19 N2 Mg1 118.22(15)
C41 O2 C38 108.75(18)
C41 O2 Mg1 121.43(14)
C38 O2 Mg1 127.54(15)
C4 C3 C2 121.6(4)
C4 C3 H3 119.2
C2 C3 H3 119.2
C20 N3 C22 117.65(17)
C20 N3 Mg1 112.65(14)
C22 N3 Mg1 129.69(14)
C3 C4 C5 120.0(3)
C3 C4 H4 120.0
C5 C4 H4 120.0
C4 C5 C6 121.4(4)
C4 C5 H5 119.3
C6 C5 H5 119.3
C1 C6 C5 118.0(3)
C1 C6 C10 121.2(2)
C5 C6 C10 120.8(3)
C8 C7 C2 111.3(3)
C8 C7 C9 109.3(4)
C2 C7 C9 112.2(3)
C8 C7 H7 108.0
C2 C7 H7 108.0
C9 C7 H7 108.0
C7 C8 H8A 109.5
C7 C8 H8B 109.5
H8A C8 H8B 109.5
C7 C8 H8C 109.5
H8A C8 H8C 109.5
H8B C8 H8C 109.5
C7 C9 H9A 109.5
C7 C9 H9B 109.5
H9A C9 H9B 109.5
C7 C9 H9C 109.5
H9A C9 H9C 109.5
H9B C9 H9C 109.5
C6 C10 C12 113.0(3)
C6 C10 C11 115.4(3)
C12 C10 C11 108.4(3)
C6 C10 H10 106.5
C12 C10 H10 106.5
C11 C10 H10 106.5
C10 C11 H11A 109.5
C10 C11 H11B 109.5
H11A C11 H11B 109.5
C10 C11 H11C 109.5
H11A C11 H11C 109.5
H11B C11 H11C 109.5
C10 C12 H12A 109.5
C10 C12 H12B 109.5
H12A C12 H12B 109.5
C10 C12 H12C 109.5
H12A C12 H12C 109.5
H12B C12 H12C 109.5
N1 C13 C15 116.3(2)
N1 C13 C14 123.5(2)
C15 C13 C14 120.2(2)
C13 C14 H14A 109.5
C13 C14 H14B 109.5
H14A C14 H14B 109.5
C13 C14 H14C 109.5
H14A C14 H14C 109.5
H14B C14 H14C 109.5
N2 C15 C16 121.1(2)
N2 C15 C13 114.2(2)
C16 C15 C13 124.7(2)
C17 C16 C15 117.4(2)
C17 C16 H16 121.3
C15 C16 H16 121.3
C18 C17 C16 121.5(2)
C18 C17 H17 119.3
C16 C17 H17 119.3
C17 C18 C19 118.6(2)
C17 C18 H18 120.7
C19 C18 H18 120.7
N2 C19 C20 114.32(19)
N2 C19 C18 119.4(2)
C20 C19 C18 126.2(2)
N3 C20 C19 116.60(19)
N3 C20 C21 122.6(2)
C19 C20 C21 120.7(2)
C20 C21 H21A 109.5
C20 C21 H21B 109.5
H21A C21 H21B 109.5
C20 C21 H21C 109.5
H21A C21 H21C 109.5
H21B C21 H21C 109.5
C27 C22 N3 121.9(2)
C27 C22 C23 119.1(2)
N3 C22 C23 118.9(2)
C24 C23 C22 119.2(2)
C24 C23 C28 119.5(2)
C22 C23 C28 121.3(2)
C25 C24 C23 121.3(2)
C25 C24 H24 119.4
C23 C24 H24 119.4
C26 C25 C24 119.2(2)
C26 C25 H25 120.4
C24 C25 H25 120.4
C25 C26 C27 121.9(2)
C25 C26 H26 119.1
C27 C26 H26 119.1
C26 C27 C22 119.3(2)
C26 C27 C31 119.0(2)
C22 C27 C31 121.8(2)
C23 C28 C29 110.6(2)
C23 C28 C30 112.1(2)
C29 C28 C30 109.5(2)
C23 C28 H28 108.2
C29 C28 H28 108.2
C30 C28 H28 108.2
C28 C29 H29A 109.5
C28 C29 H29B 109.5
H29A C29 H29B 109.5
C28 C29 H29C 109.5
H29A C29 H29C 109.5
H29B C29 H29C 109.5
C28 C30 H30A 109.5
C28 C30 H30B 109.5
H30A C30 H30B 109.5
C28 C30 H30C 109.5
H30A C30 H30C 109.5
H30B C30 H30C 109.5
C27 C31 C33 110.8(3)
C27 C31 C32 111.7(2)
C33 C31 C32 108.4(3)
C27 C31 H31 108.6
C33 C31 H31 108.6
C32 C31 H31 108.6
C31 C32 H32A 109.5
C31 C32 H32B 109.5
H32A C32 H32B 109.5
C31 C32 H32C 109.5
H32A C32 H32C 109.5
H32B C32 H32C 109.5
C31 C33 H33A 109.5
C31 C33 H33B 109.5
H33A C33 H33B 109.5
C31 C33 H33C 109.5
H33A C33 H33C 109.5
H33B C33 H33C 109.5
O1 C34 C35 105.8(2)
O1 C34 H34A 110.6
C35 C34 H34A 110.6
O1 C34 H34B 110.6
C35 C34 H34B 110.6
H34A C34 H34B 108.7
C36 C35 C34 104.1(3)
C36 C35 H35A 110.9
C34 C35 H35A 110.9
C36 C35 H35B 110.9
C34 C35 H35B 110.9
H35A C35 H35B 109.0
C37 C36 C35 108.8(3)
C37 C36 H36A 109.9
C35 C36 H36A 109.9
C37 C36 H36B 109.9
C35 C36 H36B 109.9
H36A C36 H36B 108.3
C36 C37 O1 107.5(3)
C36 C37 H37A 110.2
O1 C37 H37A 110.2
C36 C37 H37B 110.2
O1 C37 H37B 110.2
H37A C37 H37B 108.5
O2 C38 C39 104.9(2)
O2 C38 H38A 110.8
C39 C38 H38A 110.8
O2 C38 H38B 110.8
C39 C38 H38B 110.8
H38A C38 H38B 108.8
C40 C39 C38 101.8(2)
C40 C39 H39A 111.4
C38 C39 H39A 111.4
C40 C39 H39B 111.4
C38 C39 H39B 111.4
H39A C39 H39B 109.3
C39 C40 C41 101.5(2)
C39 C40 H40A 111.5
C41 C40 H40A 111.5
C39 C40 H40B 111.5
C41 C40 H40B 111.5
H40A C40 H40B 109.3
O2 C41 C40 105.13(19)
O2 C41 H41A 110.7
C40 C41 H41A 110.7
O2 C41 H41B 110.7
C40 C41 H41B 110.7
H41A C41 H41B 108.8

loop_
_geom_bond_atom_site_label_1
_geom_bond_atom_site_label_2
_geom_bond_distance
Mg1 N2 2.016(2)
Mg1 O2 2.0749(17)
Mg1 O1 2.078(2)
Mg1 N3 2.1547(18)
Mg1 N1 2.200(2)
C1 C6 1.396(4)
C1 C2 1.413(4)
C1 N1 1.431(3)
N1 C13 1.351(3)
O1 C37 1.443(3)
O1 C34 1.445(3)
C2 C3 1.396(4)
C2 C7 1.514(5)
N2 C15 1.359(3)
N2 C19 1.377(3)
O2 C41 1.455(3)
O2 C38 1.456(3)
C3 C4 1.363(7)
C3 H3 0.9500
N3 C20 1.368(3)
N3 C22 1.415(3)
C4 C5 1.366(7)
C4 H4 0.9500
C5 C6 1.411(4)
C5 H5 0.9500
C6 C10 1.505(5)
C7 C8 1.499(5)
C7 C9 1.533(6)
C7 H7 1.0000
C8 H8A 0.9800
C8 H8B 0.9800
C8 H8C 0.9800
C9 H9A 0.9800
C9 H9B 0.9800
C9 H9C 0.9800
C10 C12 1.530(5)
C10 C11 1.542(5)
C10 H10 1.0000
C11 H11A 0.9800
C11 H11B 0.9800
C11 H11C 0.9800
C12 H12A 0.9800
C12 H12B 0.9800
C12 H12C 0.9800
C13 C15 1.435(3)
C13 C14 1.484(4)
C14 H14A 0.9800
C14 H14B 0.9800
C14 H14C 0.9800
C15 C16 1.424(3)
C16 C17 1.409(4)
C16 H16 0.9500
C17 C18 1.399(4)
C17 H17 0.9500
C18 C19 1.427(3)
C18 H18 0.9500
C19 C20 1.419(3)
C20 C21 1.464(3)
C21 H21A 0.9800
C21 H21B 0.9800
C21 H21C 0.9800
C22 C27 1.409(3)
C22 C23 1.422(3)
C23 C24 1.389(3)
C23 C28 1.514(3)
C24 C25 1.389(4)
C24 H24 0.9500
C25 C26 1.376(4)
C25 H25 0.9500
C26 C27 1.389(4)
C26 H26 0.9500
C27 C31 1.525(4)
C28 C29 1.534(4)
C28 C30 1.537(4)
C28 H28 1.0000
C29 H29A 0.9800
C29 H29B 0.9800
C29 H29C 0.9800
C30 H30A 0.9800
C30 H30B 0.9800
C30 H30C 0.9800
C31 C33 1.532(5)
C31 C32 1.535(5)
C31 H31 1.0000
C32 H32A 0.9800
C32 H32B 0.9800
C32 H32C 0.9800
C33 H33A 0.9800
C33 H33B 0.9800
C33 H33C 0.9800
C34 C35 1.510(4)
C34 H34A 0.9900
C34 H34B 0.9900
C35 C36 1.458(5)
C35 H35A 0.9900
C35 H35B 0.9900
C36 C37 1.413(5)
C36 H36A 0.9900
C36 H36B 0.9900
C37 H37A 0.9900
C37 H37B 0.9900
C38 C39 1.509(4)
C38 H38A 0.9900
C38 H38B 0.9900
C39 C40 1.507(4)
C39 H39A 0.9900
C39 H39B 0.9900
C40 C41 1.515(4)
C40 H40A 0.9900
C40 H40B 0.9900
C41 H41A 0.9900
C41 H41B 0.9900

loop_
_geom_torsion_atom_site_label_1
_geom_torsion_atom_site_label_2
_geom_torsion_atom_site_label_3
_geom_torsion_atom_site_label_4
_geom_torsion
C6 C1 N1 C13 -98.2(3)
C2 C1 N1 C13 84.4(3)
C6 C1 N1 Mg1 84.0(3)
C2 C1 N1 Mg1 -93.4(3)
C6 C1 C2 C3 -2.5(4)
N1 C1 C2 C3 174.9(2)
C6 C1 C2 C7 178.7(3)
N1 C1 C2 C7 -3.9(4)
C1 C2 C3 C4 1.8(4)
C7 C2 C3 C4 -179.4(3)
C2 C3 C4 C5 0.1(5)
C3 C4 C5 C6 -1.3(5)
C2 C1 C6 C5 1.4(4)
N1 C1 C6 C5 -176.0(2)
C2 C1 C6 C10 -177.9(2)
N1 C1 C6 C10 4.7(4)
C4 C5 C6 C1 0.6(4)
C4 C5 C6 C10 179.9(3)
C3 C2 C7 C8 -74.7(4)
C1 C2 C7 C8 104.1(4)
C3 C2 C7 C9 48.1(4)
C1 C2 C7 C9 -133.1(3)
C1 C6 C10 C12 91.0(3)
C5 C6 C10 C12 -88.3(4)
C1 C6 C10 C11 -143.5(3)
C5 C6 C10 C11 37.2(4)
C1 N1 C13 C15 -174.1(2)
Mg1 N1 C13 C15 4.0(3)
C1 N1 C13 C14 2.2(4)
Mg1 N1 C13 C14 -179.7(2)
C19 N2 C15 C16 -6.2(4)
Mg1 N2 C15 C16 174.67(18)
C19 N2 C15 C13 171.3(2)
Mg1 N2 C15 C13 -7.9(3)
N1 C13 C15 N2 1.9(3)
C14 C13 C15 N2 -174.5(3)
N1 C13 C15 C16 179.3(2)
C14 C13 C15 C16 2.9(4)
N2 C15 C16 C17 0.5(4)
C13 C15 C16 C17 -176.6(2)
C15 C16 C17 C18 3.4(4)
C16 C17 C18 C19 -1.9(4)
C15 N2 C19 C20 -169.9(2)
Mg1 N2 C19 C20 9.3(3)
C15 N2 C19 C18 7.7(3)
Mg1 N2 C19 C18 -173.16(17)
C17 C18 C19 N2 -3.6(4)
C17 C18 C19 C20 173.7(2)
C22 N3 C20 C19 173.1(2)
Mg1 N3 C20 C19 -6.8(3)
C22 N3 C20 C21 -2.9(3)
Mg1 N3 C20 C21 177.19(19)
N2 C19 C20 N3 -1.0(3)
C18 C19 C20 N3 -178.4(2)
N2 C19 C20 C21 175.1(2)
C18 C19 C20 C21 -2.3(4)
C20 N3 C22 C27 83.3(3)
Mg1 N3 C22 C27 -96.9(2)
C20 N3 C22 C23 -100.4(2)
Mg1 N3 C22 C23 79.4(3)
C27 C22 C23 C24 2.5(3)
N3 C22 C23 C24 -173.9(2)
C27 C22 C23 C28 -176.4(2)
N3 C22 C23 C28 7.2(3)
C22 C23 C24 C25 -0.9(4)
C28 C23 C24 C25 178.1(2)
C23 C24 C25 C26 -0.5(4)
C24 C25 C26 C27 0.2(4)
C25 C26 C27 C22 1.4(4)
C25 C26 C27 C31 -179.1(3)
N3 C22 C27 C26 173.5(2)
C23 C22 C27 C26 -2.8(3)
N3 C22 C27 C31 -5.9(4)
C23 C22 C27 C31 177.8(2)
C24 C23 C28 C29 -69.2(3)
C22 C23 C28 C29 109.8(3)
C24 C23 C28 C30 53.3(3)
C22 C23 C28 C30 -127.7(2)
C26 C27 C31 C33 -61.7(3)
C22 C27 C31 C33 117.8(3)
C26 C27 C31 C32 59.3(4)
C22 C27 C31 C32 -121.2(3)
C37 O1 C34 C35 8.5(4)
Mg1 O1 C34 C35 -164.0(2)
O1 C34 C35 C36 -18.6(5)
C34 C35 C36 C37 22.5(6)
C35 C36 C37 O1 -17.9(6)
C34 O1 C37 C36 5.4(5)
Mg1 O1 C37 C36 179.3(4)
C41 O2 C38 C39 -14.4(3)
Mg1 O2 C38 C39 -177.2(2)
O2 C38 C39 C40 35.2(3)
C38 C39 C40 C41 -41.8(3)
C38 O2 C41 C40 -12.2(3)
Mg1 O2 C41 C40 151.80(18)
C39 C40 C41 O2 33.8(3)
